data_4501355
loop_
_publ_author_name
'Sekiya, Ryo'
'Nishikiori, Shin-ichi'

_publ_section_title
;
 Structural Extension from an Isonicotinic Acid Dimer to
 4-(4-Pyridyl)benzoic Acid (pybenH) Dimer: X-ray Crystal Structure
 Analysis and Inclusion Properties of a Hydrogen-Bonded Coordination
 Polymer [Ni(SCN)2(pybenH)2]\\infty
;
_journal_issue 12
_journal_name_full 'Crystal Growth &amp; Design'
_journal_page_first 5574
_journal_paper_doi 10.1021/cg201141k
_journal_volume 11
_journal_year 2011
_chemical_formula_moiety 'C26 H18 N4 Ni O4 S2, 0.5(C14 H10)'
_chemical_formula_sum 'C33 H23 N4 Ni O4 S2'
_chemical_formula_weight 662.4
_chemical_name_systematic
;
 ?
;
_space_group_IT_number 2
_symmetry_cell_setting triclinic
_symmetry_space_group_name_Hall '-P 1'
_symmetry_space_group_name_H-M 'P -1'
_atom_sites_solution_hydrogens geom
_atom_sites_solution_primary direct
_atom_sites_solution_secondary difmap
_audit_creation_date 2011-07-25T12:13:27-00:00
_audit_creation_method 'WinGX routine CIF_UPDATE'
_cell_angle_alpha 88.86(5)
_cell_angle_beta 46.97(5)
_cell_angle_gamma 104.38(4)
_cell_formula_units_Z 2
_cell_length_a 7.890(6)
_cell_length_b 10.494(8)
_cell_length_c 24.94(2)
_cell_measurement_reflns_used 4469
_cell_measurement_temperature 153(2)
_cell_measurement_theta_max 29.98
_cell_measurement_theta_min 3.07
_cell_volume 1409(2)
_computing_cell_refinement RAPID-AUTO
_computing_data_collection RAPID-AUTO
_computing_data_reduction RAPID-AUTO
_computing_structure_refinement 'SHELXL-97 (Sheldrick, 1997)'
_computing_structure_solution 'SHELXS-97 (Sheldrick, 1997)'
_diffrn_ambient_temperature 153(2)
_diffrn_measured_fraction_theta_full 0.994
_diffrn_measured_fraction_theta_max 0.988
_diffrn_measurement_device_type 'Rigaku Raxis Rapid'
_diffrn_measurement_method '\w scans'
_diffrn_radiation_monochromator graphite
_diffrn_radiation_probe x-ray
_diffrn_radiation_source 'sealed tube'
_diffrn_radiation_type MoK\a
_diffrn_radiation_wavelength 0.71073
_diffrn_reflns_av_R_equivalents 0.0734
_diffrn_reflns_av_unetI/netI 0.087
_diffrn_reflns_limit_h_max 0
_diffrn_reflns_limit_h_min -11
_diffrn_reflns_limit_k_max 14
_diffrn_reflns_limit_k_min -14
_diffrn_reflns_limit_l_max 24
_diffrn_reflns_limit_l_min -35
_diffrn_reflns_number 17197
_diffrn_reflns_theta_full 25
_diffrn_reflns_theta_max 29.98
_diffrn_reflns_theta_min 3.07
_exptl_absorpt_coefficient_mu 0.885
_exptl_absorpt_correction_T_max 0.9571
_exptl_absorpt_correction_T_min 0.9012
_exptl_absorpt_correction_type empirical
_exptl_absorpt_process_details 'ABSCOR (Higashi, 1995)'
_exptl_crystal_colour green
_exptl_crystal_density_diffrn 1.561
_exptl_crystal_density_method 'not measured'
_exptl_crystal_description block
_exptl_crystal_F_000 682
_exptl_crystal_size_max 0.12
_exptl_crystal_size_mid 0.12
_exptl_crystal_size_min 0.05
_refine_diff_density_max 0.77
_refine_diff_density_min -0.964
_refine_diff_density_rms 0.121
_refine_ls_extinction_method none
_refine_ls_goodness_of_fit_ref 1.005
_refine_ls_hydrogen_treatment constr
_refine_ls_matrix_type full
_refine_ls_number_parameters 397
_refine_ls_number_reflns 8114
_refine_ls_number_restraints 0
_refine_ls_restrained_S_all 1.005
_refine_ls_R_factor_all 0.1049
_refine_ls_R_factor_gt 0.0612
_refine_ls_shift/su_max 0.001
_refine_ls_shift/su_mean 0.000
_refine_ls_structure_factor_coef Fsqd
_refine_ls_weighting_details 'calc w=1/[\s^2^(Fo^2^)+(0.0850P)^2^+0.0000P] where P=(Fo^2^+2Fc^2^)/3'
_refine_ls_weighting_scheme calc
_refine_ls_wR_factor_gt 0.1403
_refine_ls_wR_factor_ref 0.1584
_reflns_number_gt 5180
_reflns_number_total 8114
_reflns_threshold_expression >2sigma(I)
_cod_data_source_file cg201141k_si_002.cif
_cod_data_source_block anthracene
_cod_depositor_comments
;
The following automatic conversions were performed:

'_symmetry_cell_setting' value 'Triclinic' changed to 'triclinic'
according to /home/saulius/struct/CIF-dictionaries/cif_core.dic
dictionary named 'cif_core.dic' version 2.4.1 from
2010-06-29.

'_diffrn_radiation_probe' value 'X-ray' changed to
'x-ray' according to
/home/saulius/struct/CIF-dictionaries/cif_core.dic dictionary named
'cif_core.dic' version 2.4.1 from 2010-06-29.

Automatic conversion script
Id: cif_fix_values 1715 2011-07-08 13:25:40Z adriana 
;
_cod_database_code 4501355

loop_
_symmetry_equiv_pos_as_xyz
'x, y, z'
'-x, -y, -z'

loop_
_atom_site_label
_atom_site_type_symbol
_atom_site_fract_x
_atom_site_fract_y
_atom_site_fract_z
_atom_site_U_iso_or_equiv
_atom_site_adp_type
_atom_site_occupancy
_atom_site_symmetry_multiplicity
_atom_site_calc_flag
_atom_site_refinement_flags
Ni1 Ni 0.00307(8) 0.75021(4) 0.02846(2) 0.01579(11) Uani 1 1 d .
S2 S -0.38820(15) 1.04226(9) 0.04836(5) 0.02116(18) Uani 1 1 d .
S1 S 0.38604(16) 0.45601(8) -0.11165(5) 0.02193(18) Uani 1 1 d .
N1 N 0.2155(5) 0.6324(3) -0.01859(15) 0.0191(5) Uani 1 1 d .
N11 N 0.0227(5) 0.7603(3) 0.93915(15) 0.0192(5) Uani 1 1 d .
O12 O -0.0902(5) 0.8692(3) 0.59920(14) 0.0264(5) Uani 1 1 d .
N31 N -0.0100(5) 0.7472(3) 0.11544(15) 0.0178(5) Uani 1 1 d .
N2 N -0.2177(5) 0.8634(3) 0.07006(15) 0.0187(5) Uani 1 1 d .
O31 O 0.2558(5) 0.8502(3) 0.41983(14) 0.0298(6) Uani 1 1 d .
C1 C 0.2878(6) 0.5594(3) -0.05723(18) 0.0172(6) Uani 1 1 d .
O32 O -0.1356(5) 0.8380(3) 0.50533(13) 0.0288(6) Uani 1 1 d .
H232 H -0.1057 0.8517 0.5317 0.043 Uiso 1 1 calc R
C42 C 0.0606(6) 0.8363(3) 0.43878(19) 0.0219(7) Uani 1 1 d .
C22 C 0.0945(6) 0.8631(3) 0.58312(18) 0.0202(6) Uani 1 1 d .
O11 O 0.2901(5) 0.8622(3) 0.51678(14) 0.0300(6) Uani 1 1 d .
H211 H 0.2726 0.8682 0.4873 0.045 Uiso 1 1 calc R
C2 C -0.2893(6) 0.9382(3) 0.06199(17) 0.0172(6) Uani 1 1 d .
C19 C 0.0967(6) 0.8532(3) 0.64173(19) 0.0213(7) Uani 1 1 d .
C35 C -0.1102(6) 0.8252(3) 0.16228(19) 0.0212(7) Uani 1 1 d .
H35 H -0.1833 0.8775 0.1572 0.025 Uiso 1 1 calc R
C21 C -0.1049(6) 0.8515(4) 0.76869(19) 0.0238(7) Uani 1 1 d .
H21 H -0.2375 0.8633 0.8166 0.029 Uiso 1 1 calc R
C32 C 0.1032(7) 0.6813(4) 0.1762(2) 0.0241(7) Uani 1 1 d .
H32 H 0.1805 0.6295 0.1794 0.029 Uiso 1 1 calc R
C39 C 0.0376(6) 0.8132(3) 0.38539(18) 0.0207(6) Uani 1 1 d .
C34 C -0.1131(6) 0.8340(4) 0.21786(19) 0.0221(7) Uani 1 1 d .
H34 H -0.1923 0.8887 0.2514 0.027 Uiso 1 1 calc R
C16 C 0.0719(6) 0.8155(3) 0.75811(18) 0.0207(7) Uani 1 1 d .
C36 C 0.0076(6) 0.7753(4) 0.28190(18) 0.0205(6) Uani 1 1 d .
C41 C -0.1915(7) 0.7816(4) 0.35320(19) 0.0235(7) Uani 1 1 d .
H41 H -0.3405 0.7735 0.3671 0.028 Uiso 1 1 calc R
C37 C 0.2233(7) 0.7864(4) 0.2630(2) 0.0244(7) Uani 1 1 d .
H37 H 0.3618 0.7802 0.2142 0.029 Uiso 1 1 calc R
C14 C -0.1671(6) 0.7608(4) 0.89542(19) 0.0233(7) Uani 1 1 d .
H14 H -0.3151 0.7492 0.9081 0.028 Uiso 1 1 calc R
C33 C -0.0001(6) 0.7628(3) 0.22472(18) 0.0193(6) Uani 1 1 d .
C13 C 0.0543(6) 0.7937(4) 0.82061(19) 0.0212(7) Uani 1 1 d .
C38 C 0.2376(7) 0.8063(4) 0.31432(19) 0.0246(7) Uani 1 1 d .
H38 H 0.3868 0.8152 0.3005 0.029 Uiso 1 1 calc R
C40 C -0.1779(6) 0.7994(4) 0.40502(19) 0.0233(7) Uani 1 1 d .
H40 H -0.3182 0.8023 0.4545 0.028 Uiso 1 1 calc R
C31 C 0.0935(6) 0.6756(3) 0.12334(19) 0.0216(7) Uani 1 1 d .
H31 H 0.1635 0.6179 0.0908 0.026 Uiso 1 1 calc R
C18 C 0.2777(7) 0.8210(4) 0.6298(2) 0.0267(8) Uani 1 1 d .
H18 H 0.4124 0.8118 0.5813 0.032 Uiso 1 1 calc R
C15 C -0.1763(6) 0.7443(4) 0.95252(19) 0.0214(7) Uani 1 1 d .
H15 H -0.3327 0.7204 1.0039 0.026 Uiso 1 1 calc R
C17 C 0.2651(7) 0.8018(4) 0.6874(2) 0.0274(8) Uani 1 1 d .
H17 H 0.3905 0.779 0.6784 0.033 Uiso 1 1 calc R
C11 C 0.2350(7) 0.7902(4) 0.86738(19) 0.0276(8) Uani 1 1 d .
H11 H 0.3797 0.8003 0.8564 0.033 Uiso 1 1 calc R
C20 C -0.0917(6) 0.8705(4) 0.71107(19) 0.0240(7) Uani 1 1 d .
H20 H -0.2143 0.8958 0.7195 0.029 Uiso 1 1 calc R
C12 C 0.2595(7) 0.8077(4) 0.8073(2) 0.0279(8) Uani 1 1 d .
H12 H 0.4179 0.8295 0.7566 0.033 Uiso 1 1 calc R
C102 C -0.2199(12) 0.5342(5) 0.6828(3) 0.0551(15) Uani 1 1 d .
H102 H -0.2255 0.5425 0.7218 0.066 Uiso 1 1 calc R
C107 C 0.2034(8) 0.5058(4) 0.4869(2) 0.0372(9) Uani 1 1 d .
H107 H 0.3439 0.5103 0.4774 0.045 Uiso 1 1 calc R
C103 C -0.0151(10) 0.5278(4) 0.6153(3) 0.0478(12) Uani 1 1 d .
H103 H 0.1241 0.5327 0.6066 0.057 Uiso 1 1 calc R
C101 C -0.4232(11) 0.5287(5) 0.6962(3) 0.0584(15) Uani 1 1 d .
H101 H -0.5661 0.5338 0.7444 0.07 Uiso 1 1 calc R
C104 C -0.0047(9) 0.5138(4) 0.5566(2) 0.0374(10) Uani 1 1 d .
C106 C -0.4250(9) 0.5163(4) 0.6422(3) 0.0494(12) Uani 1 1 d .
H106 H -0.567 0.5125 0.6527 0.059 Uiso 1 1 calc R
C105 C -0.2097(9) 0.5090(4) 0.5697(2) 0.0391(10) Uani 1 1 d .

loop_
_atom_site_aniso_label
_atom_site_aniso_U_11
_atom_site_aniso_U_22
_atom_site_aniso_U_33
_atom_site_aniso_U_23
_atom_site_aniso_U_13
_atom_site_aniso_U_12
Ni1 0.0166(2) 0.0212(2) 0.0144(2) -0.00762(15) -0.01218(18) 0.00852(16)
S2 0.0195(4) 0.0245(4) 0.0241(4) -0.0059(3) -0.0167(4) 0.0093(3)
S1 0.0195(4) 0.0239(4) 0.0175(4) -0.0098(3) -0.0111(4) 0.0086(3)
N1 0.0191(14) 0.0241(14) 0.0189(13) -0.0096(11) -0.0142(12) 0.0110(11)
N11 0.0154(13) 0.0282(15) 0.0156(13) -0.0069(11) -0.0118(12) 0.0068(11)
O12 0.0272(14) 0.0381(14) 0.0256(13) -0.0119(11) -0.0222(12) 0.0136(11)
N31 0.0169(13) 0.0237(14) 0.0157(13) -0.0076(10) -0.0123(12) 0.0081(11)
N2 0.0176(13) 0.0233(14) 0.0170(13) -0.0072(10) -0.0125(12) 0.0088(11)
O31 0.0245(13) 0.0523(17) 0.0227(13) -0.0136(12) -0.0197(12) 0.0154(12)
C1 0.0127(14) 0.0226(15) 0.0172(15) -0.0054(12) -0.0111(13) 0.0056(12)
O32 0.0302(14) 0.0478(16) 0.0193(12) -0.0161(11) -0.0200(12) 0.0184(12)
C42 0.0233(17) 0.0281(17) 0.0210(16) -0.0063(13) -0.0179(15) 0.0100(14)
C22 0.0223(17) 0.0252(16) 0.0190(15) -0.0065(12) -0.0170(15) 0.0076(13)
O11 0.0279(14) 0.0516(16) 0.0191(12) -0.0128(11) -0.0192(12) 0.0157(12)
C2 0.0157(15) 0.0211(15) 0.0133(14) -0.0064(11) -0.0102(13) 0.0047(12)
C19 0.0246(17) 0.0293(17) 0.0197(16) -0.0091(13) -0.0190(15) 0.0100(14)
C35 0.0238(17) 0.0266(17) 0.0240(17) -0.0120(13) -0.0197(16) 0.0127(14)
C21 0.0167(16) 0.040(2) 0.0169(15) -0.0103(14) -0.0124(14) 0.0116(14)
C32 0.0285(19) 0.0323(19) 0.0257(17) -0.0133(15) -0.0223(17) 0.0176(15)
C39 0.0233(17) 0.0264(17) 0.0176(15) -0.0077(13) -0.0163(15) 0.0093(13)
C34 0.0259(18) 0.0311(18) 0.0202(16) -0.0147(14) -0.0183(15) 0.0165(14)
C16 0.0177(16) 0.0320(18) 0.0178(15) -0.0091(13) -0.0148(14) 0.0075(13)
C36 0.0212(17) 0.0291(17) 0.0171(15) -0.0087(13) -0.0150(14) 0.0112(13)
C41 0.0211(17) 0.0361(19) 0.0218(17) -0.0127(14) -0.0177(15) 0.0118(14)
C37 0.0200(17) 0.041(2) 0.0184(16) -0.0118(14) -0.0149(15) 0.0134(15)
C14 0.0158(16) 0.0360(19) 0.0196(16) -0.0073(14) -0.0139(15) 0.0067(14)
C33 0.0203(16) 0.0256(16) 0.0167(15) -0.0061(12) -0.0152(14) 0.0065(13)
C13 0.0192(16) 0.0311(18) 0.0181(15) -0.0085(13) -0.0154(15) 0.0071(13)
C38 0.0214(17) 0.040(2) 0.0196(16) -0.0102(14) -0.0167(15) 0.0129(15)
C40 0.0208(17) 0.0357(19) 0.0152(15) -0.0098(14) -0.0127(15) 0.0123(15)
C31 0.0289(18) 0.0284(17) 0.0197(16) -0.0132(13) -0.0192(16) 0.0182(15)
C18 0.0195(17) 0.046(2) 0.0181(16) -0.0122(15) -0.0137(15) 0.0148(16)
C15 0.0158(16) 0.0336(18) 0.0158(15) -0.0081(13) -0.0118(14) 0.0080(13)
C17 0.0243(18) 0.048(2) 0.0212(17) -0.0137(16) -0.0184(16) 0.0184(17)
C11 0.0187(17) 0.051(2) 0.0187(16) -0.0116(15) -0.0149(15) 0.0140(16)
C20 0.0215(17) 0.0361(19) 0.0204(16) -0.0072(14) -0.0171(15) 0.0100(14)
C12 0.0170(17) 0.053(2) 0.0161(16) -0.0099(15) -0.0124(15) 0.0128(16)
C102 0.079(4) 0.031(2) 0.030(2) -0.0049(18) -0.035(3) 0.002(2)
C107 0.039(2) 0.029(2) 0.031(2) -0.0060(16) -0.022(2) 0.0055(17)
C103 0.067(3) 0.031(2) 0.038(2) -0.0064(18) -0.038(3) 0.005(2)
C101 0.058(3) 0.038(3) 0.024(2) -0.0086(19) -0.015(2) -0.001(2)
C104 0.050(3) 0.0209(18) 0.027(2) -0.0039(15) -0.025(2) 0.0048(17)
C106 0.041(3) 0.037(2) 0.034(2) -0.0108(19) -0.016(2) 0.005(2)
C105 0.042(3) 0.0237(19) 0.026(2) -0.0046(15) -0.018(2) 0.0032(17)

loop_
_atom_type_symbol
_atom_type_description
_atom_type_scat_dispersion_real
_atom_type_scat_dispersion_imag
_atom_type_scat_source
C C 0.003 0.002 'International Tables Vol C Tables 4.2.6.8 and 6.1.1.4'
H H 0 0 'International Tables Vol C Tables 4.2.6.8 and 6.1.1.4'
N N 0.006 0.003 'International Tables Vol C Tables 4.2.6.8 and 6.1.1.4'
O O 0.011 0.006 'International Tables Vol C Tables 4.2.6.8 and 6.1.1.4'
S S 0.125 0.123 'International Tables Vol C Tables 4.2.6.8 and 6.1.1.4'
Ni Ni 0.339 1.112 'International Tables Vol C Tables 4.2.6.8 and 6.1.1.4'

loop_
_geom_angle_atom_site_label_1
_geom_angle_atom_site_label_2
_geom_angle_atom_site_label_3
_geom_angle
_geom_angle_site_symmetry_1
_geom_angle_site_symmetry_3
N1 Ni1 N2 174.64(10) . .
N1 Ni1 N31 92.53(12) . .
N2 Ni1 N31 92.56(12) . .
N1 Ni1 N11 88.30(12) . 1_554
N2 Ni1 N11 86.67(12) . 1_554
N31 Ni1 N11 178.11(11) . 1_554
N1 Ni1 S1 91.30(12) . 2_565
N2 Ni1 S1 87.03(12) . 2_565
N31 Ni1 S1 89.78(11) . 2_565
N11 Ni1 S1 91.91(11) 1_554 2_565
N1 Ni1 S2 89.48(12) . 2_575
N2 Ni1 S2 92.47(12) . 2_575
N31 Ni1 S2 87.05(11) . 2_575
N11 Ni1 S2 91.26(11) 1_554 2_575
S1 Ni1 S2 176.76(3) 2_565 2_575
C2 S2 Ni1 97.23(14) . 2_575
C1 S1 Ni1 99.83(14) . 2_565
C1 N1 Ni1 149.0(2) . .
C11 N11 C15 116.5(3) . .
C11 N11 Ni1 121.8(2) . 1_556
C15 N11 Ni1 121.6(2) . 1_556
C35 N31 C31 117.3(3) . .
C35 N31 Ni1 119.9(2) . .
C31 N31 Ni1 122.7(2) . .
C2 N2 Ni1 151.1(2) . .
N1 C1 S1 179.0(3) . .
C42 O32 H232 109.5 . .
O31 C42 O32 123.3(3) . .
O31 C42 C39 120.8(3) . .
O32 C42 C39 116.0(3) . .
O12 C22 O11 123.4(3) . .
O12 C22 C19 120.6(3) . .
O11 C22 C19 116.0(3) . .
C22 O11 H211 109.5 . .
N2 C2 S2 178.2(3) . .
C20 C19 C18 119.0(3) . .
C20 C19 C22 119.2(3) . .
C18 C19 C22 121.8(3) . .
N31 C35 C34 123.0(3) . .
N31 C35 H35 118.5 . .
C34 C35 H35 118.5 . .
C20 C21 C16 121.2(3) . .
C20 C21 H21 119.4 . .
C16 C21 H21 119.4 . .
C31 C32 C33 119.5(3) . .
C31 C32 H32 120.3 . .
C33 C32 H32 120.3 . .
C38 C39 C40 119.4(3) . .
C38 C39 C42 118.9(3) . .
C40 C39 C42 121.7(3) . .
C35 C34 C33 119.7(3) . .
C35 C34 H34 120.2 . .
C33 C34 H34 120.2 . .
C17 C16 C21 118.1(3) . .
C17 C16 C13 121.2(3) . .
C21 C16 C13 120.8(3) . .
C41 C36 C37 118.6(3) . .
C41 C36 C33 121.3(3) . .
C37 C36 C33 120.0(3) . .
C36 C41 C40 120.8(3) . .
C36 C41 H41 119.6 . .
C40 C41 H41 119.6 . .
C38 C37 C36 120.5(3) . .
C38 C37 H37 119.7 . .
C36 C37 H37 119.7 . .
C13 C14 C15 120.3(3) . .
C13 C14 H14 119.8 . .
C15 C14 H14 119.8 . .
C32 C33 C34 117.3(3) . .
C32 C33 C36 122.2(3) . .
C34 C33 C36 120.5(3) . .
C14 C13 C12 116.1(3) . .
C14 C13 C16 121.8(3) . .
C12 C13 C16 122.1(3) . .
C39 C38 C37 120.3(3) . .
C39 C38 H38 119.8 . .
C37 C38 H38 119.8 . .
C39 C40 C41 120.3(3) . .
C39 C40 H40 119.8 . .
C41 C40 H40 119.8 . .
N31 C31 C32 123.1(3) . .
N31 C31 H31 118.4 . .
C32 C31 H31 118.4 . .
C17 C18 C19 120.7(3) . .
C17 C18 H18 119.6 . .
C19 C18 H18 119.6 . .
N11 C15 C14 123.2(3) . .
N11 C15 H15 118.4 . .
C14 C15 H15 118.4 . .
C18 C17 C16 120.6(3) . .
C18 C17 H17 119.7 . .
C16 C17 H17 119.7 . .
N11 C11 C12 123.8(3) . .
N11 C11 H11 118.1 . .
C12 C11 H11 118.1 . .
C19 C20 C21 120.4(3) . .
C19 C20 H20 119.8 . .
C21 C20 H20 119.8 . .
C11 C12 C13 120.0(3) . .
C11 C12 H12 120 . .
C13 C12 H12 120 . .
C103 C102 C101 120.6(5) . .
C103 C102 H102 119.7 . .
C101 C102 H102 119.7 . .
C104 C107 C105 120.7(4) . 2_566
C104 C107 H107 119.6 . .
C105 C107 H107 119.6 2_566 .
C102 C103 C104 120.4(5) . .
C102 C103 H103 119.8 . .
C104 C103 H103 119.8 . .
C106 C101 C102 122.0(5) . .
C106 C101 H101 119 . .
C102 C101 H101 119 . .
C107 C104 C105 119.3(4) . .
C107 C104 C103 121.5(5) . .
C105 C104 C103 119.3(4) . .
C101 C106 C105 118.8(5) . .
C101 C106 H106 120.6 . .
C105 C106 H106 120.6 . .
C107 C105 C104 120.0(4) 2_566 .
C107 C105 C106 121.1(5) 2_566 .
C104 C105 C106 118.9(4) . .

loop_
_geom_bond_atom_site_label_1
_geom_bond_atom_site_label_2
_geom_bond_distance
_geom_bond_site_symmetry_2
Ni1 N1 2.029(3) .
Ni1 N2 2.033(3) .
Ni1 N31 2.100(3) .
Ni1 N11 2.123(3) 1_554
Ni1 S1 2.498(3) 2_565
Ni1 S2 2.500(3) 2_575
S2 C2 1.640(3) .
S2 Ni1 2.500(3) 2_575
S1 C1 1.631(3) .
S1 Ni1 2.498(3) 2_565
N1 C1 1.156(4) .
N11 C11 1.316(5) .
N11 C15 1.325(4) .
N11 Ni1 2.123(3) 1_556
O12 C22 1.240(4) .
N31 C35 1.326(4) .
N31 C31 1.338(4) .
N2 C2 1.160(4) .
O31 C42 1.228(4) .
O32 C42 1.288(4) .
O32 H232 0.84 .
C42 C39 1.479(4) .
C22 O11 1.281(4) .
C22 C19 1.475(4) .
O11 H211 0.84 .
C19 C20 1.368(5) .
C19 C18 1.381(5) .
C35 C34 1.376(4) .
C35 H35 0.95 .
C21 C20 1.375(4) .
C21 C16 1.387(5) .
C21 H21 0.95 .
C32 C31 1.374(4) .
C32 C33 1.379(5) .
C32 H32 0.95 .
C39 C38 1.372(5) .
C39 C40 1.375(5) .
C34 C33 1.384(4) .
C34 H34 0.95 .
C16 C17 1.380(5) .
C16 C13 1.475(4) .
C36 C41 1.370(5) .
C36 C37 1.391(5) .
C36 C33 1.476(4) .
C41 C40 1.380(4) .
C41 H41 0.95 .
C37 C38 1.376(4) .
C37 H37 0.95 .
C14 C13 1.371(5) .
C14 C15 1.381(4) .
C14 H14 0.95 .
C13 C12 1.378(5) .
C38 H38 0.95 .
C40 H40 0.95 .
C31 H31 0.95 .
C18 C17 1.379(5) .
C18 H18 0.95 .
C15 H15 0.95 .
C17 H17 0.95 .
C11 C12 1.376(5) .
C11 H11 0.95 .
C20 H20 0.95 .
C12 H12 0.95 .
C102 C103 1.340(7) .
C102 C101 1.382(8) .
C102 H102 0.95 .
C107 C104 1.380(6) .
C107 C105 1.389(6) 2_566
C107 H107 0.95 .
C103 C104 1.423(6) .
C103 H103 0.95 .
C101 C106 1.365(7) .
C101 H101 0.95 .
C104 C105 1.402(7) .
C106 C105 1.429(6) .
C106 H106 0.95 .
C105 C107 1.389(6) 2_566
